data_7221602
loop_
_publ_author_name
'Yang, Wenjun'
'Zhang, Yunpeng'
'Qiu, Shuxian'
'Zhao, Chuanqi'
'Zhang, Lei'
'Liu, Honglei'
'Zhou, Leijie'
'Xiao, Yumei'
'Guo, Hongchao'

_publ_section_title
;
 Phosphine-catalyzed [4 + 2] cycloaddition of unsaturated pyrazolones with
 allenoates: a concise approach toward spiropyrazolones
;
_journal_issue 77
_journal_name_full 'RSC Adv.'
_journal_page_first 62343
_journal_paper_doi 10.1039/C5RA11595G
_journal_volume 5
_journal_year 2015
_chemical_absolute_configuration ad
_chemical_formula_moiety 'C27 H27 Cl N2 O5'
_chemical_formula_sum 'C27 H27 Cl N2 O5'
_chemical_formula_weight 494.95
_chemical_name_systematic
;
 ?
;
_space_group_crystal_system orthorhombic
_space_group_IT_number 19
_space_group_name_Hall 'P 2ac 2ab'
_space_group_name_H-M_alt 'P 21 21 21'
_symmetry_space_group_name_Hall 'P 2ac 2ab'
_symmetry_space_group_name_H-M 'P 21 21 21'
_atom_sites_solution_hydrogens geom
_audit_creation_date 2014-04-11
_audit_creation_method
;
Olex2 1.2
(compiled 2014.03.20 svn.r2914 for OlexSys, GUI svn.r4816)
;
_audit_update_record
;
2015-06-16 deposited with the CCDC.
2015-07-14 downloaded from the CCDC.
;
_cell_angle_alpha 90
_cell_angle_beta 90
_cell_angle_gamma 90
_cell_formula_units_Z 4
_cell_length_a 10.513(2)
_cell_length_b 13.093(3)
_cell_length_c 17.827(4)
_cell_measurement_reflns_used 8059
_cell_measurement_temperature 173.1500
_cell_measurement_theta_max 27.4809
_cell_measurement_theta_min 1.9298
_cell_volume 2453.8(9)
_computing_cell_refinement 'CrystalClear (Rigaku Inc., 2007)'
_computing_data_collection 'CrystalClear (Rigaku Inc., 2007)'
_computing_data_reduction 'CrystalClear (Rigaku Inc., 2007)'
_computing_molecular_graphics 'Olex2 (Dolomanov et al., 2013)'
_computing_publication_material 'Olex2 (Dolomanov et al., 2013)'
_computing_structure_refinement 'ShelXL (Sheldrick, 2013)'
_computing_structure_solution
;
 'XS (Sheldrick, 2013)'
;
_diffrn_ambient_temperature 173.1500
_diffrn_detector_area_resol_mean 28.5714
_diffrn_measured_fraction_theta_full 0.999
_diffrn_measured_fraction_theta_max 0.999
_diffrn_measurement_device
;
Saturn724+ (2x2 bin mode)
;
_diffrn_measurement_device_details
;
AFC10: Fixed Chi 2 circle
;
_diffrn_measurement_device_type 'Saturn724+ CCD'
_diffrn_measurement_method dtprofit.ref
_diffrn_orient_matrix_type d*Trek
_diffrn_orient_matrix_UB_11 0.0288
_diffrn_orient_matrix_UB_12 0.0478
_diffrn_orient_matrix_UB_13 0.0770
_diffrn_orient_matrix_UB_21 0.0716
_diffrn_orient_matrix_UB_22 -0.0003
_diffrn_orient_matrix_UB_23 -0.0267
_diffrn_orient_matrix_UB_31 -0.0097
_diffrn_orient_matrix_UB_32 0.0485
_diffrn_orient_matrix_UB_33 -0.0265
_diffrn_radiation_detector CCD
_diffrn_radiation_monochromator 'Graphite Monochromator'
_diffrn_radiation_type MoK\a
_diffrn_radiation_wavelength 0.71073
_diffrn_reflns_av_R_equivalents 0.0566
_diffrn_reflns_av_unetI/netI 0.0310
_diffrn_reflns_laue_measured_fraction_full 0.999
_diffrn_reflns_laue_measured_fraction_max 0.999
_diffrn_reflns_limit_h_max 13
_diffrn_reflns_limit_h_min -13
_diffrn_reflns_limit_k_max 17
_diffrn_reflns_limit_k_min -16
_diffrn_reflns_limit_l_max 23
_diffrn_reflns_limit_l_min -22
_diffrn_reflns_number 27526
_diffrn_reflns_point_group_measured_fraction_full 0.999
_diffrn_reflns_point_group_measured_fraction_max 0.999
_diffrn_reflns_theta_full 26.000
_diffrn_reflns_theta_max 27.480
_diffrn_reflns_theta_min 1.930
_diffrn_source 'Sealed Tube'
_diffrn_source_current 30.0000
_diffrn_source_power 1.5000
_diffrn_source_voltage 50.0000
_exptl_absorpt_coefficient_mu 0.197
_exptl_absorpt_correction_T_max 1.0000
_exptl_absorpt_correction_T_min 0.4908
_exptl_absorpt_correction_type multi-scan
_exptl_crystal_colour Colorless
_exptl_crystal_density_diffrn 1.340
_exptl_crystal_description block
_exptl_crystal_F_000 1040
_exptl_crystal_size_max 0.6
_exptl_crystal_size_mid 0.546
_exptl_crystal_size_min 0.518
_refine_diff_density_max 0.237
_refine_diff_density_min -0.255
_refine_diff_density_rms 0.052
_refine_ls_abs_structure_details
;
 Flack x determined using 2355 quotients [(I+)-(I-)]/[(I+)+(I-)]
 (Parsons and Flack (2004), Acta Cryst. A60, s61).
;
_refine_ls_abs_structure_Flack 0.04(3)
_refine_ls_extinction_method none
_refine_ls_goodness_of_fit_ref 1.136
_refine_ls_hydrogen_treatment constr
_refine_ls_matrix_type full
_refine_ls_number_parameters 319
_refine_ls_number_reflns 5618
_refine_ls_number_restraints 0
_refine_ls_restrained_S_all 1.136
_refine_ls_R_factor_all 0.0371
_refine_ls_R_factor_gt 0.0366
_refine_ls_shift/su_max 0.000
_refine_ls_shift/su_mean 0.000
_refine_ls_structure_factor_coef Fsqd
_refine_ls_weighting_details 'w=1/[\s^2^(Fo^2^)+(0.0464P)^2^+0.4182P] where P=(Fo^2^+2Fc^2^)/3'
_refine_ls_weighting_scheme calc
_refine_ls_wR_factor_gt 0.1003
_refine_ls_wR_factor_ref 0.1006
_reflns_Friedel_coverage 0.776
_reflns_friedel_fraction_full 1.000
_reflns_friedel_fraction_max 1.000
_reflns_number_gt 5578
_reflns_number_total 5618
_reflns_threshold_expression 'I > 2\s(I)'
_cod_data_source_file c5ra11595g2.cif
_cod_data_source_block sa3329
_cod_original_cell_volume 2453.9(9)
_cod_database_code 7221602
_shelxl_version_number 2013-4
_shelx_space_group_comment
;
The symmetry employed for this shelxl refinement is uniquely defined
by the following loop, which should always be used as a source of
symmetry information in preference to the above space-group names.
They are only intended as comments.
;
_diffrn_number_total 3191
_olex2_refinement_description
;
1. Fixed Uiso
 At 1.2 times of:
  All C(H) groups, All C(H,H) groups
 At 1.5 times of:
  All C(H,H,H) groups
2.a Ternary CH refined with riding coordinates:
 C7(H7), C11(H11)
2.b Secondary CH2 refined with riding coordinates:
 C8(H8A,H8B), C23(H23A,H23B), C26(H26A,H26B)
2.c Aromatic/amide H refined with riding coordinates:
 C2(H2), C3(H3), C5(H5), C6(H6), C9(H9), C17(H17), C18(H18), C19(H19),
 C20(H20), C21(H21)
2.d Idealised Me refined as rotating group:
 C15(H15A,H15B,H15C), C24(H24A,H24B,H24C), C27(H27A,H27B,H27C)
;

loop_
_space_group_symop_operation_xyz
'x, y, z'
'-x+1/2, -y, z+1/2'
'-x, y+1/2, -z+1/2'
'x+1/2, -y+1/2, -z'

loop_
_atom_site_label
_atom_site_type_symbol
_atom_site_fract_x
_atom_site_fract_y
_atom_site_fract_z
_atom_site_U_iso_or_equiv
_atom_site_adp_type
_atom_site_occupancy
_atom_site_site_symmetry_order
_atom_site_calc_flag
_atom_site_refinement_flags_posn
Cl1 Cl -0.67163(7) -0.14368(6) -0.04090(4) 0.04473(18) Uani 1 1 d .
O1 O -0.93650(15) 0.10758(12) 0.28212(9) 0.0283(3) Uani 1 1 d .
O2 O -1.29220(18) 0.02695(16) 0.44602(11) 0.0430(4) Uani 1 1 d .
O3 O -1.10870(17) -0.02400(15) 0.49802(9) 0.0375(4) Uani 1 1 d .
O4 O -1.0780(2) -0.25345(14) 0.38784(11) 0.0427(4) Uani 1 1 d .
O5 O -0.91118(18) -0.20520(14) 0.45818(10) 0.0393(4) Uani 1 1 d .
N1 N -0.70001(18) -0.07790(14) 0.29627(11) 0.0283(4) Uani 1 1 d .
N2 N -0.74443(18) 0.02307(14) 0.28910(11) 0.0266(4) Uani 1 1 d .
C1 C -0.7789(2) -0.1323(2) 0.03346(12) 0.0309(5) Uani 1 1 d .
C2 C -0.8093(3) -0.03710(19) 0.06138(13) 0.0343(5) Uani 1 1 d .
H2 H -0.7771 0.0217 0.0392 0.041 Uiso 1 1 calc R
C3 C -0.8894(3) -0.03077(18) 0.12350(13) 0.0323(5) Uani 1 1 d .
H3 H -0.9117 0.0330 0.1423 0.039 Uiso 1 1 calc R
C4 C -0.9365(2) -0.11853(17) 0.15802(12) 0.0265(4) Uani 1 1 d .
C5 C -0.9076(2) -0.21295(17) 0.12611(13) 0.0291(5) Uani 1 1 d .
H5 H -0.9416 -0.2721 0.1469 0.035 Uiso 1 1 calc R
C6 C -0.8292(2) -0.22007(18) 0.06385(13) 0.0319(5) Uani 1 1 d .
H6 H -0.8108 -0.2834 0.0429 0.038 Uiso 1 1 calc R
C7 C -1.0106(2) -0.11506(17) 0.23141(11) 0.0248(4) Uani 1 1 d .
H7 H -1.0379 -0.1850 0.2426 0.030 Uiso 1 1 calc R
C8 C -1.1303(2) -0.04882(19) 0.22814(13) 0.0306(5) Uani 1 1 d .
H8A H -1.1101 0.0144 0.2024 0.037 Uiso 1 1 calc R
H8B H -1.1944 -0.0841 0.1988 0.037 Uiso 1 1 calc R
C9 C -1.1848(2) -0.02385(18) 0.30337(13) 0.0303(4) Uani 1 1 d .
H9 H -1.2665 0.0034 0.3050 0.036 Uiso 1 1 calc R
C10 C -1.1245(2) -0.03792(17) 0.36796(13) 0.0266(4) Uani 1 1 d .
C11 C -0.9925(2) -0.08328(16) 0.37374(12) 0.0249(4) Uani 1 1 d .
H11 H -0.9437 -0.0414 0.4091 0.030 Uiso 1 1 calc R
C12 C -0.9220(2) -0.08044(16) 0.29655(12) 0.0232(4) Uani 1 1 d .
C13 C -0.8741(2) 0.02955(16) 0.28744(11) 0.0240(4) Uani 1 1 d .
C14 C -0.7971(2) -0.13713(16) 0.29915(11) 0.0248(4) Uani 1 1 d .
C15 C -0.7806(2) -0.25081(17) 0.30182(14) 0.0325(5) Uani 1 1 d .
H15A H -0.7157 -0.2709 0.2669 0.049 Uiso 1 1 calc GR
H15B H -0.8593 -0.2834 0.2887 0.049 Uiso 1 1 calc GR
H15C H -0.7561 -0.2710 0.3516 0.049 Uiso 1 1 calc GR
C16 C -0.6574(2) 0.10541(17) 0.29422(13) 0.0284(4) Uani 1 1 d .
C17 C -0.5576(2) 0.09885(19) 0.34534(17) 0.0384(6) Uani 1 1 d .
H17 H -0.5459 0.0397 0.3734 0.046 Uiso 1 1 calc R
C18 C -0.4758(3) 0.1812(2) 0.3541(2) 0.0483(7) Uani 1 1 d .
H18 H -0.4093 0.1774 0.3883 0.058 Uiso 1 1 calc R
C19 C -0.4927(3) 0.2685(2) 0.31221(19) 0.0450(7) Uani 1 1 d .
H19 H -0.4381 0.3238 0.3185 0.054 Uiso 1 1 calc R
C20 C -0.5907(3) 0.27379(19) 0.26082(17) 0.0409(6) Uani 1 1 d .
H20 H -0.6009 0.3326 0.2322 0.049 Uiso 1 1 calc R
C21 C -0.6748(2) 0.19251(18) 0.25106(14) 0.0348(5) Uani 1 1 d .
H21 H -0.7408 0.1966 0.2165 0.042 Uiso 1 1 calc R
C22 C -1.1867(2) -0.00783(17) 0.43965(13) 0.0299(5) Uani 1 1 d .
C23 C -1.1530(3) 0.0087(2) 0.57137(14) 0.0435(6) Uani 1 1 d .
H23A H -1.2355 -0.0211 0.5823 0.052 Uiso 1 1 calc R
H23B H -1.1608 0.0825 0.5730 0.052 Uiso 1 1 calc R
C24 C -1.0567(3) -0.0268(2) 0.62699(15) 0.0463(6) Uani 1 1 d .
H24A H -0.9756 0.0030 0.6154 0.069 Uiso 1 1 calc GR
H24B H -1.0501 -0.0999 0.6249 0.069 Uiso 1 1 calc GR
H24C H -1.0823 -0.0064 0.6765 0.069 Uiso 1 1 calc GR
C25 C -1.0012(2) -0.19097(17) 0.40618(12) 0.0279(4) Uani 1 1 d .
C26 C -0.9057(3) -0.3055(2) 0.49311(18) 0.0530(8) Uani 1 1 d .
H26A H -0.8204 -0.3178 0.5117 0.064 Uiso 1 1 calc R
H26B H -0.9250 -0.3574 0.4560 0.064 Uiso 1 1 calc R
C27 C -0.9974(6) -0.3131(3) 0.5559(2) 0.0876(16) Uani 1 1 d .
H27A H -1.0821 -0.3028 0.5374 0.131 Uiso 1 1 calc GR
H27B H -0.9781 -0.2620 0.5928 0.131 Uiso 1 1 calc GR
H27C H -0.9913 -0.3796 0.5784 0.131 Uiso 1 1 calc GR

loop_
_atom_site_aniso_label
_atom_site_aniso_U_11
_atom_site_aniso_U_22
_atom_site_aniso_U_33
_atom_site_aniso_U_23
_atom_site_aniso_U_13
_atom_site_aniso_U_12
Cl1 0.0469(4) 0.0536(4) 0.0337(3) 0.0051(3) 0.0141(3) 0.0000(3)
O1 0.0294(7) 0.0238(7) 0.0318(8) 0.0002(6) -0.0003(6) 0.0048(6)
O2 0.0411(10) 0.0450(10) 0.0429(10) 0.0033(8) 0.0109(8) 0.0126(8)
O3 0.0367(8) 0.0504(10) 0.0254(8) -0.0076(8) 0.0055(7) 0.0050(8)
O4 0.0520(11) 0.0304(9) 0.0457(10) 0.0048(8) -0.0047(9) -0.0076(8)
O5 0.0500(10) 0.0333(9) 0.0346(9) 0.0100(7) -0.0072(8) 0.0046(8)
N1 0.0315(9) 0.0217(8) 0.0316(9) 0.0013(8) 0.0009(8) 0.0055(7)
N2 0.0266(8) 0.0205(8) 0.0327(9) 0.0016(8) 0.0018(7) 0.0031(7)
C1 0.0316(11) 0.0390(12) 0.0223(10) 0.0039(9) 0.0002(8) -0.0002(10)
C2 0.0458(13) 0.0317(11) 0.0255(10) 0.0068(9) 0.0010(10) -0.0065(11)
C3 0.0464(13) 0.0255(10) 0.0252(10) 0.0021(9) -0.0023(10) 0.0001(10)
C4 0.0312(10) 0.0275(10) 0.0208(9) -0.0007(8) -0.0032(8) -0.0016(9)
C5 0.0376(12) 0.0249(10) 0.0247(10) 0.0001(9) 0.0017(9) -0.0042(9)
C6 0.0393(12) 0.0290(11) 0.0273(10) -0.0033(9) 0.0015(10) 0.0000(10)
C7 0.0286(10) 0.0250(10) 0.0208(9) -0.0008(8) -0.0008(8) -0.0012(8)
C8 0.0303(11) 0.0355(12) 0.0261(10) 0.0017(9) -0.0045(9) 0.0016(9)
C9 0.0267(10) 0.0301(10) 0.0341(11) 0.0000(9) -0.0005(9) 0.0017(9)
C10 0.0284(10) 0.0234(10) 0.0278(10) -0.0017(8) 0.0030(9) 0.0000(8)
C11 0.0285(10) 0.0242(10) 0.0221(9) -0.0014(8) 0.0009(8) 0.0004(9)
C12 0.0267(10) 0.0221(9) 0.0207(9) -0.0004(8) 0.0008(8) 0.0018(8)
C13 0.0282(10) 0.0243(10) 0.0194(9) -0.0006(8) 0.0005(8) 0.0035(8)
C14 0.0299(10) 0.0238(9) 0.0207(9) 0.0003(8) 0.0018(8) 0.0045(8)
C15 0.0376(12) 0.0233(10) 0.0367(12) 0.0007(9) 0.0028(10) 0.0037(9)
C16 0.0263(10) 0.0250(10) 0.0340(11) 0.0007(9) 0.0068(9) -0.0008(8)
C17 0.0314(12) 0.0286(12) 0.0553(16) 0.0068(11) -0.0057(11) -0.0010(10)
C18 0.0326(13) 0.0373(13) 0.075(2) 0.0024(14) -0.0078(13) -0.0021(11)
C19 0.0316(12) 0.0307(12) 0.073(2) -0.0019(13) 0.0106(13) -0.0041(10)
C20 0.0418(13) 0.0275(11) 0.0535(16) 0.0085(11) 0.0161(12) 0.0004(10)
C21 0.0358(12) 0.0311(11) 0.0374(12) 0.0080(10) 0.0075(10) 0.0034(10)
C22 0.0345(12) 0.0243(10) 0.0309(11) 0.0006(8) 0.0075(9) 0.0006(9)
C23 0.0490(15) 0.0518(16) 0.0297(12) -0.0092(11) 0.0122(11) 0.0022(13)
C24 0.0590(17) 0.0488(15) 0.0310(12) -0.0063(12) 0.0046(12) 0.0001(14)
C25 0.0351(11) 0.0260(10) 0.0227(10) 0.0002(8) 0.0032(9) 0.0018(10)
C26 0.076(2) 0.0373(14) 0.0460(16) 0.0145(13) -0.0074(15) 0.0112(15)
C27 0.165(5) 0.0479(19) 0.0494(19) 0.0208(16) 0.033(3) 0.017(3)

loop_
_atom_type_symbol
_atom_type_description
_atom_type_scat_dispersion_real
_atom_type_scat_dispersion_imag
_atom_type_scat_source
C C 0.0033 0.0016 'International Tables Vol C Tables 4.2.6.8 and 6.1.1.4'
H H 0.0000 0.0000 'International Tables Vol C Tables 4.2.6.8 and 6.1.1.4'
Cl Cl 0.1484 0.1585 'International Tables Vol C Tables 4.2.6.8 and 6.1.1.4'
N N 0.0061 0.0033 'International Tables Vol C Tables 4.2.6.8 and 6.1.1.4'
O O 0.0106 0.0060 'International Tables Vol C Tables 4.2.6.8 and 6.1.1.4'

loop_
_geom_angle_atom_site_label_1
_geom_angle_atom_site_label_2
_geom_angle_atom_site_label_3
_geom_angle
C22 O3 C23 117.08(19)
C25 O5 C26 116.8(2)
C14 N1 N2 107.90(18)
N1 N2 C16 119.63(17)
C13 N2 N1 113.03(18)
C13 N2 C16 126.76(19)
C2 C1 Cl1 120.06(18)
C6 C1 Cl1 118.39(19)
C6 C1 C2 121.5(2)
C1 C2 C3 118.7(2)
C2 C3 C4 121.1(2)
C3 C4 C7 122.4(2)
C5 C4 C3 118.2(2)
C5 C4 C7 119.23(19)
C6 C5 C4 121.1(2)
C1 C6 C5 119.2(2)
C4 C7 C8 113.87(17)
C4 C7 C12 110.11(17)
C8 C7 C12 110.85(17)
C9 C8 C7 113.90(18)
C10 C9 C8 124.4(2)
C9 C10 C11 123.5(2)
C9 C10 C22 119.9(2)
C22 C10 C11 116.6(2)
C10 C11 C12 111.46(17)
C10 C11 C25 109.48(18)
C25 C11 C12 112.56(17)
C7 C12 C11 111.46(17)
C13 C12 C7 113.01(17)
C13 C12 C11 105.73(16)
C14 C12 C7 113.61(17)
C14 C12 C11 111.96(17)
C14 C12 C13 100.35(16)
O1 C13 N2 126.2(2)
O1 C13 C12 128.24(19)
N2 C13 C12 105.47(17)
N1 C14 C12 113.18(18)
N1 C14 C15 120.6(2)
C15 C14 C12 126.2(2)
C17 C16 N2 118.8(2)
C21 C16 N2 120.3(2)
C21 C16 C17 120.8(2)
C18 C17 C16 119.5(2)
C19 C18 C17 120.3(3)
C18 C19 C20 119.8(2)
C19 C20 C21 121.2(2)
C16 C21 C20 118.3(2)
O2 C22 O3 123.3(2)
O2 C22 C10 125.9(2)
O3 C22 C10 110.81(19)
O3 C23 C24 106.8(2)
O4 C25 O5 124.9(2)
O4 C25 C11 124.7(2)
O5 C25 C11 110.40(19)
O5 C26 C27 111.1(3)

loop_
_geom_bond_atom_site_label_1
_geom_bond_atom_site_label_2
_geom_bond_distance
Cl1 C1 1.747(2)
O1 C13 1.218(3)
O2 C22 1.204(3)
O3 C22 1.342(3)
O3 C23 1.453(3)
O4 C25 1.195(3)
O5 C25 1.338(3)
O5 C26 1.454(3)
N1 N2 1.408(2)
N1 C14 1.283(3)
N2 C13 1.366(3)
N2 C16 1.417(3)
C1 C2 1.380(4)
C1 C6 1.377(3)
C2 C3 1.393(3)
C3 C4 1.395(3)
C4 C5 1.394(3)
C4 C7 1.523(3)
C5 C6 1.386(3)
C7 C8 1.530(3)
C7 C12 1.556(3)
C8 C9 1.495(3)
C9 C10 1.327(3)
C10 C11 1.513(3)
C10 C22 1.489(3)
C11 C12 1.564(3)
C11 C25 1.527(3)
C12 C13 1.534(3)
C12 C14 1.509(3)
C14 C15 1.499(3)
C16 C17 1.393(3)
C16 C21 1.388(3)
C17 C18 1.388(4)
C18 C19 1.376(4)
C19 C20 1.381(4)
C20 C21 1.394(4)
C23 C24 1.492(4)
C26 C27 1.481(5)

loop_
_geom_torsion_atom_site_label_1
_geom_torsion_atom_site_label_2
_geom_torsion_atom_site_label_3
_geom_torsion_atom_site_label_4
_geom_torsion
Cl1 C1 C2 C3 -176.30(19)
Cl1 C1 C6 C5 175.64(19)
N1 N2 C13 O1 179.5(2)
N1 N2 C13 C12 1.5(2)
N1 N2 C16 C17 -37.4(3)
N1 N2 C16 C21 145.2(2)
N2 N1 C14 C12 -1.8(2)
N2 N1 C14 C15 176.0(2)
N2 C16 C17 C18 -176.4(3)
N2 C16 C21 C20 176.6(2)
C1 C2 C3 C4 1.1(4)
C2 C1 C6 C5 -3.0(4)
C2 C3 C4 C5 -3.7(3)
C2 C3 C4 C7 172.3(2)
C3 C4 C5 C6 3.0(3)
C3 C4 C7 C8 58.1(3)
C3 C4 C7 C12 -67.1(3)
C4 C5 C6 C1 0.3(4)
C4 C7 C8 C9 -165.47(19)
C4 C7 C12 C11 -176.07(17)
C4 C7 C12 C13 65.0(2)
C4 C7 C12 C14 -48.5(2)
C5 C4 C7 C8 -126.0(2)
C5 C4 C7 C12 108.8(2)
C6 C1 C2 C3 2.4(4)
C7 C4 C5 C6 -173.1(2)
C7 C8 C9 C10 13.4(3)
C7 C12 C13 O1 58.5(3)
C7 C12 C13 N2 -123.61(19)
C7 C12 C14 N1 123.5(2)
C7 C12 C14 C15 -54.2(3)
C8 C7 C12 C11 57.0(2)
C8 C7 C12 C13 -61.9(2)
C8 C7 C12 C14 -175.38(18)
C8 C9 C10 C11 -1.2(4)
C8 C9 C10 C22 178.5(2)
C9 C10 C11 C12 17.1(3)
C9 C10 C11 C25 -108.1(2)
C9 C10 C22 O2 2.3(4)
C9 C10 C22 O3 -177.3(2)
C10 C11 C12 C7 -44.4(2)
C10 C11 C12 C13 78.8(2)
C10 C11 C12 C14 -172.85(17)
C10 C11 C25 O4 43.8(3)
C10 C11 C25 O5 -135.9(2)
C11 C10 C22 O2 -178.1(2)
C11 C10 C22 O3 2.3(3)
C11 C12 C13 O1 -63.7(3)
C11 C12 C13 N2 114.21(19)
C11 C12 C14 N1 -109.2(2)
C11 C12 C14 C15 73.1(3)
C12 C7 C8 C9 -40.7(3)
C12 C11 C25 O4 -80.7(3)
C12 C11 C25 O5 99.6(2)
C13 N2 C16 C17 133.3(3)
C13 N2 C16 C21 -44.1(3)
C13 C12 C14 N1 2.6(2)
C13 C12 C14 C15 -175.1(2)
C14 N1 N2 C13 0.1(3)
C14 N1 N2 C16 172.01(19)
C14 C12 C13 O1 179.8(2)
C14 C12 C13 N2 -2.3(2)
C16 N2 C13 O1 8.3(4)
C16 N2 C13 C12 -169.7(2)
C16 C17 C18 C19 -0.4(5)
C17 C16 C21 C20 -0.8(4)
C17 C18 C19 C20 -0.6(5)
C18 C19 C20 C21 0.9(4)
C19 C20 C21 C16 -0.2(4)
C21 C16 C17 C18 1.1(4)
C22 O3 C23 C24 174.4(2)
C22 C10 C11 C12 -162.54(18)
C22 C10 C11 C25 72.3(2)
C23 O3 C22 O2 -4.0(4)
C23 O3 C22 C10 175.7(2)
C25 O5 C26 C27 -83.9(4)
C25 C11 C12 C7 79.1(2)
C25 C11 C12 C13 -157.74(18)
C25 C11 C12 C14 -49.4(2)
C26 O5 C25 O4 1.6(4)
C26 O5 C25 C11 -178.7(2)
